data_8105907
loop_
_publ_author_name
'Alqahtani, Alaa'
'Abdel-Wahab, Bakr F.'
'Hegazy, Amany S.'
'Kariuki, Benson M.'
'El-Hiti, Gamal A.'

_publ_section_title
;
 Synthesis and crystal structure of
 2-((1-phenyl-3-(thiophen-2-yl)-1H-pyrazol-4-yl)methylene)-2,3-dihydro-1H-inden-1-one,
 C23H16N2OS
;
_journal_issue 5
_journal_name_full 'Zeitschrift f\"ur Kristallographie - New Crystal Structures'
_journal_page_first 969
_journal_page_last 971
_journal_paper_doi 10.1515/ncrs-2019-0189
_journal_volume 234
_journal_year 2019
_chemical_formula_moiety 'C23 H16 N2 O S'
_chemical_formula_sum 'C23 H16 N2 O S'
_chemical_formula_weight 368.44
_space_group_crystal_system orthorhombic
_space_group_IT_number 33
_space_group_name_Hall 'P 2c -2n'
_space_group_name_H-M_alt 'P n a 21'
_atom_sites_solution_hydrogens geom
_cell_angle_alpha 90
_cell_angle_beta 90
_cell_angle_gamma 90
_cell_formula_units_Z 8
_cell_length_a 19.4988(9)
_cell_length_b 19.5060(9)
_cell_length_c 9.2893(4)
_cell_measurement_reflns_used 4261
_cell_measurement_temperature 296(2)
_cell_measurement_theta_max 25.8470
_cell_measurement_theta_min 5.1350
_cell_volume 3533.1(3)
_computing_cell_refinement 'CrysAlis PRO [10]'
_computing_data_collection 'CrysAlis PRO [10]'
_computing_data_reduction 'CrysAlis PRO [10]'
_computing_molecular_graphics 'ORTEP-3 for Windows [13]'
_computing_publication_material 'ORTEP-3 for Windows [13]'
_computing_structure_refinement 'SHELXL [12]'
_computing_structure_solution 'SHELXS [11]'
_diffrn_ambient_temperature 296(2)
_diffrn_measured_fraction_theta_full 0.995
_diffrn_measured_fraction_theta_max 0.884
_diffrn_measurement_device_type 'SuperNova, Dual, Cu at zero, Atlas'
_diffrn_measurement_method '\w scans'
_diffrn_radiation_type MoK\a
_diffrn_radiation_wavelength 0.71073
_diffrn_reflns_av_R_equivalents 0.0390
_diffrn_reflns_av_unetI/netI 0.0499
_diffrn_reflns_Laue_measured_fraction_full 0.995
_diffrn_reflns_Laue_measured_fraction_max 0.884
_diffrn_reflns_limit_h_max 20
_diffrn_reflns_limit_h_min -24
_diffrn_reflns_limit_k_max 26
_diffrn_reflns_limit_k_min -18
_diffrn_reflns_limit_l_max 12
_diffrn_reflns_limit_l_min -11
_diffrn_reflns_number 17282
_diffrn_reflns_point_group_measured_fraction_full 0.965
_diffrn_reflns_point_group_measured_fraction_max 0.794
_diffrn_reflns_theta_full 25.242
_diffrn_reflns_theta_max 29.693
_diffrn_reflns_theta_min 2.335
_diffrn_standards_decay_% 0
_diffrn_standards_interval_count 0
_diffrn_standards_interval_time 0
_diffrn_standards_number 0
_exptl_absorpt_coefficient_mu 0.199
_exptl_absorpt_correction_T_max 0.998
_exptl_absorpt_correction_T_min 0.994
_exptl_absorpt_correction_type gaussian
_exptl_absorpt_process_details
;
CrysAlisPro 1.171.38.41g (Rigaku Oxford Diffraction, 2015)
Numerical absorption correction based on gaussian integration over
			a multifaceted crystal model
Empirical absorption correction using spherical harmonics,
 implemented in SCALE3 ABSPACK scaling algorithm.
;
_exptl_crystal_colour yellow
_exptl_crystal_density_diffrn 1.385
_exptl_crystal_description plate
_exptl_crystal_F_000 1536
_exptl_crystal_size_max 0.547
_exptl_crystal_size_mid 0.375
_exptl_crystal_size_min 0.120
_refine_diff_density_max 0.187
_refine_diff_density_min -0.342
_refine_diff_density_rms 0.048
_refine_ls_abs_structure_details
;
 Flack x determined using 1860 quotients [(I+)-(I-)]/[(I+)+(I-)]
 (Parsons, Flack and Wagner, Acta Cryst. B69 (2013) 249-259).
;
_refine_ls_abs_structure_Flack 0.05(5)
_refine_ls_extinction_coef .
_refine_ls_extinction_method none
_refine_ls_goodness_of_fit_ref 1.034
_refine_ls_hydrogen_treatment constr
_refine_ls_matrix_type full
_refine_ls_number_parameters 533
_refine_ls_number_reflns 7967
_refine_ls_number_restraints 243
_refine_ls_restrained_S_all 1.028
_refine_ls_R_factor_all 0.0804
_refine_ls_R_factor_gt 0.0501
_refine_ls_shift/su_max 0.001
_refine_ls_shift/su_mean 0.000
_refine_ls_structure_factor_coef Fsqd
_refine_ls_weighting_details 'w=1/[\s^2^(Fo^2^)+(0.0542P)^2^+0.1728P] where P=(Fo^2^+2Fc^2^)/3'
_refine_ls_weighting_scheme calc
_refine_ls_wR_factor_gt 0.1082
_refine_ls_wR_factor_ref 0.1269
_reflns_Friedel_coverage 0.699
_reflns_Friedel_fraction_full 0.930
_reflns_Friedel_fraction_max 0.693
_reflns_number_gt 5569
_reflns_number_total 7967
_reflns_threshold_expression 'I > 2\s(I)'
_cod_data_source_file suppl_ncrs-2019-0189_suppl.cif
_cod_data_source_block bmk1641bt
_cod_database_code 8105907
_shelx_space_group_comment
;
The symmetry employed for this shelxl refinement is uniquely defined
by the following loop, which should always be used as a source of
symmetry information in preference to the above space-group names.
They are only intended as comments.
;
_shelx_estimated_absorpt_t_min 0.899
_shelx_estimated_absorpt_t_max 0.977
_publcif_funding_html
;
<span class="funder"><span class="fundref-name" 
data-id="">Deanship of Scientific Research at Umm 
Al-Qura University </span><span class="fundref-subname" 
data-id=""></span> (<span class="fundref-grant-
group"><span class="fundref-grant-type">grant</span> 
No. <span class="fundref-grant-id">17-MED-1-03-
0007</span> to <span class="fundref-grant-recipient">Alaa 
Alqahtani</span></span>).</span>
;

loop_
_space_group_symop_operation_xyz
'x, y, z'
'-x, -y, z+1/2'
'-x+1/2, y+1/2, z+1/2'
'x+1/2, -y+1/2, z'

loop_
_atom_site_label
_atom_site_type_symbol
_atom_site_fract_x
_atom_site_fract_y
_atom_site_fract_z
_atom_site_U_iso_or_equiv
_atom_site_adp_type
_atom_site_occupancy
_atom_site_site_symmetry_order
_atom_site_calc_flag
_atom_site_refinement_flags_posn
_atom_site_refinement_flags_adp
_atom_site_refinement_flags_occupancy
_atom_site_disorder_assembly
_atom_site_disorder_group
N1 N 0.81811(13) 0.74789(15) 0.8462(3) 0.0400(7) Uani 1 1 d . . . . .
N2 N 0.83674(13) 0.81117(15) 0.7963(3) 0.0398(7) Uani 1 1 d . . . . .
N3 N 0.06260(14) 0.75158(16) 0.8479(3) 0.0431(7) Uani 1 1 d . . . . .
N4 N 0.08813(14) 0.81248(15) 0.7989(3) 0.0428(7) Uani 1 1 d . . . . .
O1 O 1.04235(14) 0.63547(14) 0.3821(4) 0.0601(8) Uani 1 1 d . . . . .
O2 O 0.29649(15) 0.62024(15) 0.4201(3) 0.0622(8) Uani 1 1 d . . . . .
C1 C 0.99248(16) 0.73792(18) 0.4836(4) 0.0384(8) Uani 1 1 d . . . . .
C2 C 1.03887(17) 0.69742(19) 0.3894(4) 0.0427(8) Uani 1 1 d . . . . .
C3 C 1.07935(16) 0.74778(19) 0.3062(4) 0.0408(8) Uani 1 1 d . . . . .
C4 C 1.12964(19) 0.7355(2) 0.2039(4) 0.0485(10) Uani 1 1 d . . . . .
H4 H 1.143109 0.690972 0.181915 0.058 Uiso 1 1 calc R U . . .
C5 C 1.1592(2) 0.7909(2) 0.1356(4) 0.0533(11) Uani 1 1 d . . . . .
H5 H 1.192687 0.783807 0.065836 0.064 Uiso 1 1 calc R U . . .
C6 C 1.1393(2) 0.8566(2) 0.1704(5) 0.0521(10) Uani 1 1 d . . . . .
H6 H 1.159964 0.893400 0.123776 0.063 Uiso 1 1 calc R U . . .
C7 C 1.08948(19) 0.8691(2) 0.2729(4) 0.0494(9) Uani 1 1 d . . . . .
H7 H 1.076204 0.913712 0.294673 0.059 Uiso 1 1 calc R U . . .
C8 C 1.05960(17) 0.81350(19) 0.3428(4) 0.0411(8) Uani 1 1 d . . . . .
C9 C 1.00469(17) 0.81295(18) 0.4578(4) 0.0400(8) Uani 1 1 d . . . . .
H9A H 1.020511 0.835516 0.544730 0.048 Uiso 1 1 calc R U . . .
H9B H 0.963276 0.835431 0.424353 0.048 Uiso 1 1 calc R U . . .
C10 C 0.94833(17) 0.70713(19) 0.5740(4) 0.0409(8) Uani 1 1 d . . . . .
H10 H 0.948054 0.659466 0.571339 0.049 Uiso 1 1 calc R U . . .
C11 C 0.90116(17) 0.73834(19) 0.6748(4) 0.0375(8) Uani 1 1 d . . . . .
C12 C 0.85655(16) 0.70380(17) 0.7736(4) 0.0377(8) Uani 1 1 d . . . . .
C13 C 0.88595(17) 0.80659(19) 0.6949(4) 0.0410(8) Uani 1 1 d . . . . .
H13 H 0.906156 0.843210 0.646871 0.049 Uiso 1 1 calc R U . . .
C14 C 0.84909(17) 0.63101(18) 0.8031(4) 0.0408(8) Uani 1 1 d D . . . .
C15 C 0.89497(19) 0.57704(18) 0.7839(4) 0.0459(9) Uani 1 1 d D . . . .
H15 H 0.938232 0.581796 0.742941 0.055 Uiso 1 1 calc R U . . .
C16 C 0.8680(2) 0.5143(2) 0.8339(5) 0.0583(11) Uani 1 1 d D . . . .
H16 H 0.892066 0.473195 0.830501 0.070 Uiso 1 1 calc R U . . .
C17 C 0.8038(2) 0.5199(2) 0.8871(5) 0.0603(11) Uani 1 1 d D . . . .
H17 H 0.778610 0.483258 0.923364 0.072 Uiso 1 1 calc R U . . .
S1 S 0.77468(5) 0.60175(6) 0.87961(14) 0.0585(3) Uani 1 1 d D . . . .
C18 C 0.80614(17) 0.87052(18) 0.8567(4) 0.0430(8) Uani 1 1 d . . . . .
C19 C 0.7736(2) 0.8670(2) 0.9871(5) 0.0535(10) Uani 1 1 d . . . . .
H19 H 0.770456 0.825233 1.034912 0.064 Uiso 1 1 calc R U . . .
C20 C 0.7456(2) 0.9247(3) 1.0477(5) 0.0655(12) Uani 1 1 d . . . . .
H20 H 0.723937 0.921903 1.136678 0.079 Uiso 1 1 calc R U . . .
C21 C 0.7493(2) 0.9862(2) 0.9781(6) 0.0689(13) Uani 1 1 d . . . . .
H21 H 0.730526 1.025292 1.019562 0.083 Uiso 1 1 calc R U . . .
C22 C 0.7808(3) 0.9899(2) 0.8474(7) 0.0816(16) Uani 1 1 d . . . . .
H22 H 0.783078 1.031773 0.799857 0.098 Uiso 1 1 calc R U . . .
C23 C 0.8095(2) 0.9327(2) 0.7842(6) 0.0660(13) Uani 1 1 d . . . . .
H23 H 0.830642 0.935670 0.694720 0.079 Uiso 1 1 calc R U . . .
C24 C 0.24134(17) 0.7250(2) 0.5006(4) 0.0431(9) Uani 1 1 d . . . . .
C25 C 0.28958(18) 0.6827(2) 0.4147(4) 0.0470(9) Uani 1 1 d . . . . .
C26 C 0.32794(17) 0.7300(2) 0.3212(4) 0.0431(9) Uani 1 1 d . . . . .
C27 C 0.3787(2) 0.7156(2) 0.2204(4) 0.0513(10) Uani 1 1 d . . . . .
H27 H 0.392392 0.670710 0.202823 0.062 Uiso 1 1 calc R U . . .
C28 C 0.4082(2) 0.7695(2) 0.1471(4) 0.0562(11) Uani 1 1 d . . . . .
H28 H 0.442575 0.761079 0.079939 0.067 Uiso 1 1 calc R U . . .
C29 C 0.3870(2) 0.8361(2) 0.1732(5) 0.0567(11) Uani 1 1 d . . . . .
H29 H 0.407064 0.871915 0.122212 0.068 Uiso 1 1 calc R U . . .
C30 C 0.33686(19) 0.8505(2) 0.2727(5) 0.0534(10) Uani 1 1 d . . . . .
H30 H 0.323206 0.895474 0.289477 0.064 Uiso 1 1 calc R U . . .
C31 C 0.30698(17) 0.79674(19) 0.3478(4) 0.0432(8) Uani 1 1 d . . . . .
C32 C 0.25205(17) 0.79913(19) 0.4622(4) 0.0434(9) Uani 1 1 d . . . . .
H32A H 0.267213 0.825256 0.545135 0.052 Uiso 1 1 calc R U . . .
H32B H 0.210198 0.819351 0.424984 0.052 Uiso 1 1 calc R U . . .
C33 C 0.19715(18) 0.6974(2) 0.5946(4) 0.0450(9) Uani 1 1 d . . . . .
H33 H 0.198058 0.649930 0.602792 0.054 Uiso 1 1 calc R U . . .
C34 C 0.14812(18) 0.7329(2) 0.6848(4) 0.0430(9) Uani 1 1 d . . . . .
C35 C 0.09869(17) 0.70368(18) 0.7799(4) 0.0416(8) Uani 1 1 d D . . . .
C36 C 0.13895(18) 0.8023(2) 0.7014(4) 0.0453(9) Uani 1 1 d . . . . .
H36 H 0.163394 0.836433 0.653963 0.054 Uiso 1 1 calc R U . . .
C37 C 0.0847(7) 0.6312(2) 0.8080(9) 0.0446(12) Uani 0.831(5) 1 d D U P A 1
C38 C 0.0840(6) 0.5769(5) 0.7127(12) 0.059(3) Uani 0.831(5) 1 d D U P A 1
H38 H 0.093464 0.580654 0.614892 0.071 Uiso 0.831(5) 1 calc R U P A 1
C39 C 0.0670(4) 0.5145(3) 0.7834(7) 0.0597(14) Uani 0.831(5) 1 d D U P A 1
H39 H 0.067362 0.472051 0.737618 0.072 Uiso 0.831(5) 1 calc R U P A 1
C40 C 0.0503(4) 0.5228(3) 0.9233(7) 0.0645(16) Uani 0.831(5) 1 d D U P A 1
H40 H 0.036576 0.487340 0.983676 0.077 Uiso 0.831(5) 1 calc R U P A 1
S2 S 0.05747(9) 0.60634(9) 0.97576(18) 0.0614(6) Uani 0.831(5) 1 d D U P A 1
C37A C 0.079(4) 0.6351(7) 0.827(5) 0.054(4) Uani 0.169(5) 1 d D U P A 2
C38A C 0.043(2) 0.6150(12) 0.949(3) 0.058(4) Uani 0.169(5) 1 d D U P A 2
H38A H 0.020552 0.644694 1.011504 0.069 Uiso 0.169(5) 1 calc R U P A 2
C39A C 0.0464(19) 0.5426(11) 0.967(2) 0.058(4) Uani 0.169(5) 1 d D U P A 2
H39A H 0.038416 0.520215 1.053783 0.070 Uiso 0.169(5) 1 calc R U P A 2
C40A C 0.062(2) 0.5100(9) 0.843(3) 0.055(4) Uani 0.169(5) 1 d D U P A 2
H40A H 0.056163 0.463369 0.827059 0.066 Uiso 0.169(5) 1 calc R U P A 2
S2A S 0.0954(9) 0.5655(8) 0.7204(16) 0.061(3) Uani 0.169(5) 1 d D U P A 2
C41 C 0.06147(18) 0.8750(2) 0.8532(4) 0.0454(9) Uani 1 1 d . . . . .
C42 C 0.0016(2) 0.8749(2) 0.9313(5) 0.0541(10) Uani 1 1 d . . . . .
H42 H -0.022648 0.834272 0.944071 0.065 Uiso 1 1 calc R U . . .
C43 C -0.0224(2) 0.9354(2) 0.9911(6) 0.0654(12) Uani 1 1 d . . . . .
H43 H -0.062948 0.935425 1.043924 0.079 Uiso 1 1 calc R U . . .
C44 C 0.0130(3) 0.9946(2) 0.9728(6) 0.0702(13) Uani 1 1 d . . . . .
H44 H -0.002466 1.034658 1.016449 0.084 Uiso 1 1 calc R U . . .
C45 C 0.0718(2) 0.9960(2) 0.8899(6) 0.0714(14) Uani 1 1 d . . . . .
H45 H 0.094976 1.037023 0.875170 0.086 Uiso 1 1 calc R U . . .
C46 C 0.0960(2) 0.9361(2) 0.8289(5) 0.0581(11) Uani 1 1 d . . . . .
H46 H 0.135249 0.936729 0.771918 0.070 Uiso 1 1 calc R U . . .

loop_
_atom_site_aniso_label
_atom_site_aniso_U_11
_atom_site_aniso_U_22
_atom_site_aniso_U_33
_atom_site_aniso_U_23
_atom_site_aniso_U_13
_atom_site_aniso_U_12
N1 0.0431(15) 0.0368(16) 0.0401(15) 0.0035(14) -0.0033(13) 0.0010(13)
N2 0.0389(15) 0.0361(16) 0.0442(17) 0.0017(15) -0.0003(13) -0.0003(12)
N3 0.0478(16) 0.0389(17) 0.0426(16) -0.0007(15) -0.0056(13) -0.0036(13)
N4 0.0456(16) 0.0378(17) 0.0448(17) -0.0003(15) -0.0055(14) -0.0008(13)
O1 0.0699(17) 0.0387(15) 0.072(2) -0.0014(16) 0.0138(15) 0.0060(13)
O2 0.0671(17) 0.0432(17) 0.076(2) -0.0079(15) 0.0040(15) 0.0015(13)
C1 0.0368(17) 0.0391(19) 0.0393(18) 0.0016(18) -0.0030(15) 0.0032(15)
C2 0.0421(18) 0.041(2) 0.045(2) 0.0000(19) -0.0017(16) 0.0031(15)
C3 0.0374(17) 0.044(2) 0.041(2) -0.0006(18) -0.0044(15) 0.0002(15)
C4 0.047(2) 0.056(3) 0.043(2) -0.007(2) -0.0008(17) 0.0008(19)
C5 0.047(2) 0.070(3) 0.043(2) -0.001(2) -0.0009(17) -0.006(2)
C6 0.053(2) 0.059(3) 0.044(2) 0.007(2) -0.0022(18) -0.012(2)
C7 0.051(2) 0.046(2) 0.051(2) 0.004(2) -0.0025(18) -0.0037(17)
C8 0.0387(18) 0.046(2) 0.0382(18) 0.0003(18) -0.0075(14) -0.0013(16)
C9 0.0366(17) 0.043(2) 0.0406(19) -0.0016(18) -0.0042(15) 0.0018(15)
C10 0.0425(18) 0.0363(19) 0.044(2) 0.0010(18) -0.0032(16) -0.0001(16)
C11 0.0365(17) 0.037(2) 0.0389(18) -0.0002(17) -0.0041(14) -0.0006(15)
C12 0.0380(17) 0.0359(19) 0.0393(19) 0.0009(17) -0.0046(15) 0.0003(15)
C13 0.0391(18) 0.042(2) 0.042(2) 0.0032(18) -0.0008(16) -0.0021(16)
C14 0.0420(18) 0.039(2) 0.042(2) 0.0025(17) -0.0044(16) -0.0016(15)
C15 0.0448(19) 0.0364(19) 0.057(2) 0.0102(19) 0.0019(18) 0.0053(16)
C16 0.071(3) 0.039(2) 0.065(3) 0.004(2) -0.002(2) 0.0111(19)
C17 0.072(3) 0.042(2) 0.067(3) 0.010(2) -0.003(2) -0.014(2)
S1 0.0521(6) 0.0517(6) 0.0717(8) 0.0074(6) 0.0082(5) -0.0024(5)
C18 0.0388(18) 0.0368(19) 0.053(2) -0.0028(18) -0.0057(16) 0.0025(15)
C19 0.064(2) 0.044(2) 0.052(2) 0.004(2) 0.007(2) 0.0087(18)
C20 0.076(3) 0.060(3) 0.060(3) -0.009(2) 0.010(2) 0.011(2)
C21 0.072(3) 0.046(3) 0.089(4) -0.006(3) 0.013(3) 0.012(2)
C22 0.091(3) 0.042(2) 0.112(5) 0.015(3) 0.036(3) 0.014(2)
C23 0.076(3) 0.043(2) 0.079(3) 0.011(2) 0.024(3) 0.009(2)
C24 0.0387(18) 0.046(2) 0.045(2) -0.0045(19) -0.0103(16) 0.0036(16)
C25 0.047(2) 0.045(2) 0.049(2) -0.0088(19) -0.0088(17) -0.0016(17)
C26 0.0397(18) 0.048(2) 0.042(2) -0.0063(18) -0.0089(16) -0.0003(16)
C27 0.048(2) 0.058(3) 0.048(2) -0.014(2) -0.0050(17) 0.0052(19)
C28 0.051(2) 0.071(3) 0.047(2) -0.014(2) 0.0014(18) -0.005(2)
C29 0.056(2) 0.059(3) 0.055(2) 0.000(2) -0.001(2) -0.010(2)
C30 0.054(2) 0.051(2) 0.056(2) -0.004(2) -0.0003(19) 0.0038(19)
C31 0.0397(19) 0.047(2) 0.043(2) -0.0033(19) -0.0078(16) 0.0000(15)
C32 0.0395(18) 0.046(2) 0.045(2) -0.0053(18) -0.0078(16) 0.0038(15)
C33 0.0403(19) 0.044(2) 0.051(2) 0.0001(19) -0.0067(17) -0.0007(17)
C34 0.0384(18) 0.046(2) 0.045(2) -0.0005(18) -0.0107(16) 0.0001(16)
C35 0.0411(18) 0.041(2) 0.042(2) -0.0012(18) -0.0095(16) 0.0004(16)
C36 0.042(2) 0.044(2) 0.050(2) 0.0025(19) -0.0063(17) -0.0028(17)
C37 0.043(3) 0.039(2) 0.051(3) -0.001(2) -0.003(2) 0.001(2)
C38 0.054(4) 0.054(4) 0.070(4) 0.000(3) -0.004(3) 0.008(3)
C39 0.058(3) 0.037(2) 0.084(4) -0.005(3) -0.008(3) 0.003(2)
C40 0.069(3) 0.043(3) 0.081(4) 0.011(3) -0.007(3) -0.008(3)
S2 0.0700(12) 0.0573(10) 0.0569(9) 0.0091(8) -0.0023(8) -0.0107(7)
C37A 0.054(6) 0.049(6) 0.060(6) 0.000(5) -0.004(5) 0.000(5)
C38A 0.060(6) 0.049(6) 0.063(6) 0.002(6) -0.003(6) -0.002(5)
C39A 0.063(6) 0.047(6) 0.065(6) 0.001(6) 0.000(6) -0.002(6)
C40A 0.056(6) 0.042(6) 0.067(6) 0.002(6) -0.002(6) 0.001(5)
S2A 0.058(5) 0.054(4) 0.069(4) -0.009(4) 0.004(4) 0.009(4)
C41 0.046(2) 0.043(2) 0.047(2) 0.0015(19) -0.0101(17) 0.0045(16)
C42 0.055(2) 0.045(2) 0.063(3) -0.003(2) -0.003(2) 0.0002(19)
C43 0.072(3) 0.053(3) 0.071(3) 0.000(3) 0.007(2) 0.010(2)
C44 0.083(3) 0.047(3) 0.080(3) -0.004(3) -0.001(3) 0.018(2)
C45 0.073(3) 0.039(2) 0.103(4) 0.004(3) -0.002(3) 0.003(2)
C46 0.052(2) 0.045(2) 0.077(3) 0.006(2) -0.002(2) 0.0036(18)

loop_
_atom_type_symbol
_atom_type_description
_atom_type_scat_dispersion_real
_atom_type_scat_dispersion_imag
_atom_type_scat_source
C C 0.0033 0.0016 'International Tables Vol C Tables 4.2.6.8 and 6.1.1.4'
H H 0.0000 0.0000 'International Tables Vol C Tables 4.2.6.8 and 6.1.1.4'
N N 0.0061 0.0033 'International Tables Vol C Tables 4.2.6.8 and 6.1.1.4'
O O 0.0106 0.0060 'International Tables Vol C Tables 4.2.6.8 and 6.1.1.4'
S S 0.1246 0.1234 'International Tables Vol C Tables 4.2.6.8 and 6.1.1.4'

loop_
_geom_angle_atom_site_label_1
_geom_angle_atom_site_label_2
_geom_angle_atom_site_label_3
_geom_angle
_geom_angle_site_symmetry_1
_geom_angle_site_symmetry_3
C12 N1 N2 105.2(3) . .
C13 N2 N1 111.5(3) . .
C13 N2 C18 129.1(3) . .
N1 N2 C18 119.4(3) . .
C35 N3 N4 105.0(3) . .
C36 N4 N3 111.2(3) . .
C36 N4 C41 129.1(3) . .
N3 N4 C41 119.7(3) . .
C10 C1 C2 121.3(3) . .
C10 C1 C9 129.5(3) . .
C2 C1 C9 109.1(3) . .
O1 C2 C3 127.1(4) . .
O1 C2 C1 126.7(4) . .
C3 C2 C1 106.2(3) . .
C8 C3 C4 121.8(4) . .
C8 C3 C2 109.8(3) . .
C4 C3 C2 128.4(4) . .
C5 C4 C3 118.4(4) . .
C5 C4 H4 120.8 . .
C3 C4 H4 120.8 . .
C6 C5 C4 120.2(4) . .
C6 C5 H5 119.9 . .
C4 C5 H5 119.9 . .
C5 C6 C7 121.6(4) . .
C5 C6 H6 119.2 . .
C7 C6 H6 119.2 . .
C6 C7 C8 118.5(4) . .
C6 C7 H7 120.7 . .
C8 C7 H7 120.7 . .
C3 C8 C7 119.5(3) . .
C3 C8 C9 111.4(3) . .
C7 C8 C9 129.1(3) . .
C1 C9 C8 103.4(3) . .
C1 C9 H9A 111.1 . .
C8 C9 H9A 111.1 . .
C1 C9 H9B 111.1 . .
C8 C9 H9B 111.1 . .
H9A C9 H9B 109.0 . .
C1 C10 C11 128.6(3) . .
C1 C10 H10 115.7 . .
C11 C10 H10 115.7 . .
C13 C11 C12 103.7(3) . .
C13 C11 C10 129.2(3) . .
C12 C11 C10 127.1(3) . .
N1 C12 C11 111.4(3) . .
N1 C12 C14 118.8(3) . .
C11 C12 C14 129.9(3) . .
N2 C13 C11 108.2(3) . .
N2 C13 H13 125.9 . .
C11 C13 H13 125.9 . .
C15 C14 C12 130.5(3) . .
C15 C14 S1 110.2(3) . .
C12 C14 S1 119.2(3) . .
C14 C15 C16 112.0(3) . .
C14 C15 H15 124.0 . .
C16 C15 H15 124.0 . .
C17 C16 C15 113.4(3) . .
C17 C16 H16 123.3 . .
C15 C16 H16 123.3 . .
C16 C17 S1 111.8(3) . .
C16 C17 H17 124.1 . .
S1 C17 H17 124.1 . .
C17 S1 C14 92.70(19) . .
C19 C18 C23 119.6(4) . .
C19 C18 N2 120.3(3) . .
C23 C18 N2 120.1(4) . .
C18 C19 C20 120.4(4) . .
C18 C19 H19 119.8 . .
C20 C19 H19 119.8 . .
C21 C20 C19 120.4(4) . .
C21 C20 H20 119.8 . .
C19 C20 H20 119.8 . .
C22 C21 C20 119.5(4) . .
C22 C21 H21 120.2 . .
C20 C21 H21 120.2 . .
C21 C22 C23 121.3(5) . .
C21 C22 H22 119.4 . .
C23 C22 H22 119.4 . .
C22 C23 C18 118.8(4) . .
C22 C23 H23 120.6 . .
C18 C23 H23 120.6 . .
C33 C24 C25 122.4(4) . .
C33 C24 C32 129.0(4) . .
C25 C24 C32 108.5(3) . .
O2 C25 C26 126.2(4) . .
O2 C25 C24 126.8(4) . .
C26 C25 C24 107.0(3) . .
C31 C26 C27 121.3(4) . .
C31 C26 C25 109.4(3) . .
C27 C26 C25 129.2(4) . .
C28 C27 C26 118.4(4) . .
C28 C27 H27 120.8 . .
C26 C27 H27 120.8 . .
C27 C28 C29 120.3(4) . .
C27 C28 H28 119.9 . .
C29 C28 H28 119.9 . .
C30 C29 C28 121.4(4) . .
C30 C29 H29 119.3 . .
C28 C29 H29 119.3 . .
C29 C30 C31 118.9(4) . .
C29 C30 H30 120.6 . .
C31 C30 H30 120.6 . .
C26 C31 C30 119.7(4) . .
C26 C31 C32 111.3(3) . .
C30 C31 C32 128.9(4) . .
C24 C32 C31 103.6(3) . .
C24 C32 H32A 111.0 . .
C31 C32 H32A 111.0 . .
C24 C32 H32B 111.0 . .
C31 C32 H32B 111.0 . .
H32A C32 H32B 109.0 . .
C24 C33 C34 127.7(4) . .
C24 C33 H33 116.2 . .
C34 C33 H33 116.2 . .
C36 C34 C35 103.7(3) . .
C36 C34 C33 128.4(4) . .
C35 C34 C33 127.9(4) . .
N3 C35 C34 111.8(3) . .
N3 C35 C37A 111.1(14) . .
C34 C35 C37A 137.0(16) . .
N3 C35 C37 119.7(4) . .
C34 C35 C37 128.5(4) . .
N4 C36 C34 108.3(3) . .
N4 C36 H36 125.9 . .
C34 C36 H36 125.9 . .
C38 C37 C35 128.9(6) . .
C38 C37 S2 111.3(5) . .
C35 C37 S2 119.5(4) . .
C37 C38 C39 111.3(8) . .
C37 C38 H38 124.4 . .
C39 C38 H38 124.4 . .
C40 C39 C38 113.4(6) . .
C40 C39 H39 123.3 . .
C38 C39 H39 123.3 . .
C39 C40 S2 111.7(4) . .
C39 C40 H40 124.1 . .
S2 C40 H40 124.1 . .
C40 S2 C37 92.0(3) . .
C38A C37A C35 129.6(17) . .
C38A C37A S2A 110.1(10) . .
C35 C37A S2A 120.3(15) . .
C37A C38A C39A 110.7(13) . .
C37A C38A H38A 124.7 . .
C39A C38A H38A 124.7 . .
C40A C39A C38A 112.3(14) . .
C40A C39A H39A 123.9 . .
C38A C39A H39A 123.9 . .
C39A C40A S2A 111.1(11) . .
C39A C40A H40A 124.5 . .
S2A C40A H40A 124.5 . .
C40A S2A C37A 92.7(7) . .
C42 C41 C46 120.0(4) . .
C42 C41 N4 119.8(3) . .
C46 C41 N4 120.2(3) . .
C41 C42 C43 119.8(4) . .
C41 C42 H42 120.1 . .
C43 C42 H42 120.1 . .
C44 C43 C42 120.2(4) . .
C44 C43 H43 119.9 . .
C42 C43 H43 119.9 . .
C43 C44 C45 120.6(4) . .
C43 C44 H44 119.7 . .
C45 C44 H44 119.7 . .
C46 C45 C44 119.8(4) . .
C46 C45 H45 120.1 . .
C44 C45 H45 120.1 . .
C45 C46 C41 119.5(4) . .
C45 C46 H46 120.2 . .
C41 C46 H46 120.2 . .

loop_
_geom_bond_atom_site_label_1
_geom_bond_atom_site_label_2
_geom_bond_distance
_geom_bond_site_symmetry_2
N1 C12 1.325(4) .
N1 N2 1.368(4) .
N2 C13 1.348(4) .
N2 C18 1.418(4) .
N3 C35 1.330(4) .
N3 N4 1.366(4) .
N4 C36 1.357(5) .
N4 C41 1.419(5) .
O1 C2 1.212(4) .
O2 C25 1.228(5) .
C1 C10 1.344(5) .
C1 C2 1.486(5) .
C1 C9 1.502(5) .
C2 C3 1.479(5) .
C3 C8 1.381(5) .
C3 C4 1.386(5) .
C4 C5 1.379(5) .
C4 H4 0.9300 .
C5 C6 1.378(6) .
C5 H5 0.9300 .
C6 C7 1.383(6) .
C6 H6 0.9300 .
C7 C8 1.392(5) .
C7 H7 0.9300 .
C8 C9 1.513(5) .
C9 H9A 0.9700 .
C9 H9B 0.9700 .
C10 C11 1.447(5) .
C10 H10 0.9300 .
C11 C13 1.377(5) .
C11 C12 1.433(5) .
C12 C14 1.453(5) .
C13 H13 0.9300 .
C14 C15 1.393(5) .
C14 S1 1.713(3) .
C15 C16 1.410(5) .
C15 H15 0.9300 .
C16 C17 1.350(5) .
C16 H16 0.9300 .
C17 S1 1.696(4) .
C17 H17 0.9300 .
C18 C19 1.369(6) .
C18 C23 1.388(5) .
C19 C20 1.372(6) .
C19 H19 0.9300 .
C20 C21 1.364(7) .
C20 H20 0.9300 .
C21 C22 1.363(8) .
C21 H21 0.9300 .
C22 C23 1.379(6) .
C22 H22 0.9300 .
C23 H23 0.9300 .
C24 C33 1.339(5) .
C24 C25 1.483(5) .
C24 C32 1.504(5) .
C25 C26 1.471(5) .
C26 C31 1.387(5) .
C26 C27 1.391(5) .
C27 C28 1.378(6) .
C27 H27 0.9300 .
C28 C29 1.386(6) .
C28 H28 0.9300 .
C29 C30 1.374(6) .
C29 H29 0.9300 .
C30 C31 1.388(5) .
C30 H30 0.9300 .
C31 C32 1.509(5) .
C32 H32A 0.9700 .
C32 H32B 0.9700 .
C33 C34 1.448(5) .
C33 H33 0.9300 .
C34 C36 1.374(5) .
C34 C35 1.426(5) .
C35 C37A 1.460(12) .
C35 C37 1.463(6) .
C36 H36 0.9300 .
C37 C38 1.380(10) .
C37 S2 1.716(6) .
C38 C39 1.423(10) .
C38 H38 0.9300 .
C39 C40 1.350(7) .
C39 H39 0.9300 .
C40 S2 1.707(6) .
C40 H40 0.9300 .
C37A C38A 1.389(13) .
C37A S2A 1.711(12) .
C38A C39A 1.423(13) .
C38A H38A 0.9300 .
C39A C40A 1.351(12) .
C39A H39A 0.9300 .
C40A S2A 1.698(11) .
C40A H40A 0.9300 .
C41 C42 1.374(6) .
C41 C46 1.387(5) .
C42 C43 1.387(6) .
C42 H42 0.9300 .
C43 C44 1.356(7) .
C43 H43 0.9300 .
C44 C45 1.382(7) .
C44 H44 0.9300 .
C45 C46 1.381(6) .
C45 H45 0.9300 .
C46 H46 0.9300 .

loop_
_geom_hbond_atom_site_label_D
_geom_hbond_atom_site_label_H
_geom_hbond_atom_site_label_A
_geom_hbond_distance_DH
_geom_hbond_distance_HA
_geom_hbond_distance_DA
_geom_hbond_angle_DHA
_geom_hbond_site_symmetry_A
_geom_hbond_publ_flag
C16 H16 O1 0.93 2.52 3.434(5) 167.1 2_765 yes
C17 H17 O2 0.93 2.49 3.374(5) 158.0 2_665 yes
